data_7044422
loop_
_publ_author_name
'Gatus, Mark'
'Bhadbhade, Mohan'
'Messerle, Barbara A.'

_publ_section_title
;
 Highly Versatile Heteroditopic Ligand Scaffolds for Accommodating Group
 8, 9 &amp; 11 Heterobimetallic Complexes
;
_journal_name_full 'Dalton Trans.'
_journal_paper_doi 10.1039/C7DT02854G
_journal_year 2017
_chemical_formula_sum 'C76 H82 B Cl2 N9 O Rh'
_chemical_formula_weight 1322.12
_chemical_name_systematic
;
 ?
;
_space_group_crystal_system monoclinic
_space_group_IT_number 14
_space_group_name_Hall '-P 2ybc'
_space_group_name_H-M_alt 'P 1 21/c 1'
_symmetry_space_group_name_Hall '-P 2ybc'
_symmetry_space_group_name_H-M 'P 1 21/c 1'
_atom_sites_solution_hydrogens geom
_audit_creation_method SHELXL-2013
_audit_update_record
;
2016-12-16 deposited with the CCDC.
2017-10-05 downloaded from the CCDC.
;
_cell_angle_alpha 90
_cell_angle_beta 108.382(4)
_cell_angle_gamma 90
_cell_formula_units_Z 4
_cell_length_a 13.5268(19)
_cell_length_b 36.756(5)
_cell_length_c 14.0701(18)
_cell_measurement_reflns_used 3438
_cell_measurement_temperature 150(2)
_cell_measurement_theta_max 19.268
_cell_measurement_theta_min 2.255
_cell_volume 6638.6(16)
_computing_cell_refinement '<i>APEX2 </i>(Bruker, 2007)'
_computing_data_collection '<i>APEX2 </i>(Bruker, 2007)'
_computing_data_reduction '<i>APEX2 </i>(Bruker, 2007)'
_computing_molecular_graphics '<i>SHELXTL-Plus</i> (Sheldrick, 2008)'
_computing_structure_refinement 'SHELXL-2013 (Sheldrick, 2013)'
_computing_structure_solution '<i>SHELXS-97</i> (Sheldrick, 2008)'
_diffrn_ambient_temperature 150(2)
_diffrn_measured_fraction_theta_full 0.971
_diffrn_measured_fraction_theta_max 0.998
_diffrn_measurement_device_type 'Bruker kappa APEXII CCD Diffractometer'
_diffrn_measurement_method '\f scans, and \w scans with \k offsets'
_diffrn_radiation_type MoK\a
_diffrn_radiation_wavelength 0.71073
_diffrn_reflns_av_R_equivalents 0.1840
_diffrn_reflns_av_unetI/netI 0.2218
_diffrn_reflns_Laue_measured_fraction_full 0.971
_diffrn_reflns_Laue_measured_fraction_max 0.998
_diffrn_reflns_limit_h_max 16
_diffrn_reflns_limit_h_min -16
_diffrn_reflns_limit_k_max 28
_diffrn_reflns_limit_k_min -43
_diffrn_reflns_limit_l_max 16
_diffrn_reflns_limit_l_min -16
_diffrn_reflns_number 48783
_diffrn_reflns_point_group_measured_fraction_full 0.971
_diffrn_reflns_point_group_measured_fraction_max 0.998
_diffrn_reflns_theta_full 25.242
_diffrn_reflns_theta_max 24.999
_diffrn_reflns_theta_min 1.885
_diffrn_source 'Incoatec I\mS microfocus X-ray source'
_exptl_absorpt_coefficient_mu 0.391
_exptl_absorpt_correction_T_max 0.975
_exptl_absorpt_correction_T_min 0.942
_exptl_absorpt_correction_type multi-scan
_exptl_absorpt_process_details 'SADABS (Bruker, 2001)'
_exptl_crystal_colour yellow
_exptl_crystal_density_diffrn 1.323
_exptl_crystal_description Plates
_exptl_crystal_F_000 2772
_exptl_crystal_size_max 0.156
_exptl_crystal_size_mid 0.101
_exptl_crystal_size_min 0.065
_refine_diff_density_max 0.526
_refine_diff_density_min -1.522
_refine_diff_density_rms 0.116
_refine_ls_extinction_method none
_refine_ls_goodness_of_fit_ref 0.828
_refine_ls_hydrogen_treatment constr
_refine_ls_matrix_type full
_refine_ls_number_parameters 819
_refine_ls_number_reflns 11669
_refine_ls_number_restraints 0
_refine_ls_restrained_S_all 0.828
_refine_ls_R_factor_all 0.1410
_refine_ls_R_factor_gt 0.0618
_refine_ls_shift/su_max 0.001
_refine_ls_shift/su_mean 0.000
_refine_ls_structure_factor_coef Fsqd
_refine_ls_weighting_details 'w=1/[\s^2^(Fo^2^)+(0.0253P)^2^] where P=(Fo^2^+2Fc^2^)/3'
_refine_ls_weighting_scheme calc
_refine_ls_wR_factor_gt 0.0979
_refine_ls_wR_factor_ref 0.1164
_reflns_Friedel_coverage 0.000
_reflns_number_gt 5504
_reflns_number_total 11669
_reflns_threshold_expression 'I > 2\s(I)'
_cod_data_source_file c7dt02854g2.cif
_cod_data_source_block Mark9_renamed
_cod_depositor_comments
;
The following automatic conversions were performed:

'_exptl_absorpt_correction_type' value 'Multi-scan' changed to
'multi-scan' according to
/home/data/users/saulius/crontab/automatic-downloads/rss-feeds/RSC/lib/dictionaries/cif_core.dic
dictionary named 'cif_core.dic' version 2.4.2 from 2011-04-26.

Automatic conversion script
Id: cif_fix_values 4973 2017-02-22 13:04:09Z antanas 
;
_cod_database_code 7044422
_shelx_space_group_comment
;
The symmetry employed for this shelxl refinement is uniquely defined
by the following loop, which should always be used as a source of
symmetry information in preference to the above space-group names.
They are only intended as comments.
;
_shelx_estimated_absorpt_t_min 0.942
_shelx_estimated_absorpt_t_max 0.975
_shelxl_version_number 2013-4

loop_
_space_group_symop_operation_xyz
'x, y, z'
'-x, y+1/2, -z+1/2'
'-x, -y, -z'
'x, -y-1/2, z-1/2'

loop_
_atom_site_label
_atom_site_type_symbol
_atom_site_fract_x
_atom_site_fract_y
_atom_site_fract_z
_atom_site_U_iso_or_equiv
_atom_site_adp_type
_atom_site_occupancy
_atom_site_site_symmetry_order
_atom_site_calc_flag
_atom_site_refinement_flags_posn
_atom_site_refinement_flags_adp
Rh1 Rh 0.76429(3) 0.65265(2) 1.08031(3) 0.02177(13) Uani 1 1 d . .
O1 O 0.7007(2) 0.77231(8) 0.9712(2) 0.0190(8) Uani 1 1 d . .
N1 N 0.3992(3) 0.81106(11) 0.8610(3) 0.0203(10) Uani 1 1 d . .
N7 N 0.7237(3) 0.60385(12) 1.0033(3) 0.0265(11) Uani 1 1 d . .
N3 N 0.4824(3) 0.76283(11) 0.9732(3) 0.0186(10) Uani 1 1 d . .
N5 N 0.7236(3) 0.70582(10) 0.8964(3) 0.0189(10) Uani 1 1 d . .
N8 N 0.7768(3) 0.57319(12) 1.0267(3) 0.0326(12) Uani 1 1 d . .
N2 N 0.3948(3) 0.83035(11) 0.7773(3) 0.0275(11) Uani 1 1 d . .
N4 N 0.4773(3) 0.76919(12) 1.0665(3) 0.0313(12) Uani 1 1 d . .
H4 H 0.4855 0.7897 1.0976 0.038 Uiso 1 1 calc R U
N6 N 0.6140(3) 0.66215(11) 0.8710(3) 0.0224(11) Uani 1 1 d . .
C10 C 0.8881(4) 0.78320(13) 1.0294(3) 0.0186(12) Uani 1 1 d . .
C2 C 1.0006(4) 0.73460(13) 1.0006(3) 0.0212(13) Uani 1 1 d . .
C3 C 0.9114(3) 0.71454(13) 0.9513(3) 0.0187(12) Uani 1 1 d . .
H3 H 0.9179 0.6916 0.9257 0.022 Uiso 1 1 calc R U
C6 C 0.5583(3) 0.85315(13) 0.9924(3) 0.0191(12) Uani 1 1 d . .
H6 H 0.4888 0.8603 0.9729 0.023 Uiso 1 1 calc R U
C5 C 0.5822(4) 0.81868(13) 0.9698(3) 0.0189(12) Uani 1 1 d . .
C12 C 0.6854(4) 0.80745(14) 0.9979(3) 0.0206(13) Uani 1 1 d . .
C11 C 0.8014(4) 0.76197(13) 0.9793(3) 0.0163(12) Uani 1 1 d . .
N9 N 0.7231(4) 0.54851(12) 0.9601(3) 0.0354(12) Uani 1 1 d . .
C9 C 0.8777(3) 0.81773(13) 1.0852(3) 0.0187(12) Uani 1 1 d . .
C7 C 0.6355(4) 0.87811(13) 1.0441(3) 0.0177(12) Uani 1 1 d . .
C2' C 0.4983(3) 0.79208(13) 0.9109(3) 0.0219(13) Uani 1 1 d . .
H2' H 0.5223 0.7812 0.8585 0.026 Uiso 1 1 calc R U
C4 C 0.8139(4) 0.72855(13) 0.9404(3) 0.0181(12) Uani 1 1 d . .
C1 C 0.9850(4) 0.76869(13) 1.0365(3) 0.0225(13) Uani 1 1 d . .
H1 H 1.0435 0.7827 1.0673 0.027 Uiso 1 1 calc R U
C61 C 0.8305(4) 0.70021(13) 1.1670(3) 0.0254(14) Uani 1 1 d . .
H61 H 0.8438 0.7202 1.1266 0.030 Uiso 1 1 calc R U
C1C C 0.5898(4) 0.68206(14) 0.7839(3) 0.0258(14) Uani 1 1 d . .
H1C H 0.5362 0.6772 0.7251 0.031 Uiso 1 1 calc R U
C17 C 0.6089(4) 0.91672(13) 1.0656(4) 0.0249(13) Uani 1 1 d . .
C13 C 0.7651(4) 0.83062(13) 1.0495(3) 0.0183(12) Uani 1 1 d . .
C8 C 0.7375(4) 0.86565(13) 1.0706(3) 0.0213(13) Uani 1 1 d . .
H8 H 0.7905 0.8815 1.1044 0.026 Uiso 1 1 calc R U
C16C C 1.1771(4) 0.72639(14) 1.1266(3) 0.0356(15) Uani 1 1 d . .
H16A H 1.1808 0.7518 1.1427 0.053 Uiso 1 1 calc R U
H16B H 1.2460 0.7172 1.1362 0.053 Uiso 1 1 calc R U
H16C H 1.1463 0.7135 1.1695 0.053 Uiso 1 1 calc R U
C15 C 1.1100(4) 0.72096(14) 1.0165(4) 0.0255(14) Uani 1 1 d . .
C60 C 0.7248(4) 0.69652(13) 1.1601(3) 0.0261(13) Uani 1 1 d . .
H60 H 0.6791 0.7147 1.1171 0.031 Uiso 1 1 calc R U
C14A C 0.9530(3) 0.84689(12) 1.0714(3) 0.0260(13) Uani 1 1 d . .
H14A H 1.0232 0.8382 1.0983 0.039 Uiso 1 1 calc R U
H14B H 0.9450 0.8686 1.1060 0.039 Uiso 1 1 calc R U
H14C H 0.9378 0.8521 1.0014 0.039 Uiso 1 1 calc R U
C1B C 0.6577(4) 0.70990(14) 0.7991(3) 0.0261(14) Uani 1 1 d . .
H1B H 0.6599 0.7280 0.7537 0.031 Uiso 1 1 calc R U
C65 C 0.7821(4) 0.62432(14) 1.2224(3) 0.0262(13) Uani 1 1 d . .
H65 H 0.7520 0.5998 1.2136 0.031 Uiso 1 1 calc R U
C3' C 0.3222(4) 0.81907(14) 0.8990(4) 0.0268(14) Uani 1 1 d . .
H3' H 0.3119 0.8091 0.9560 0.032 Uiso 1 1 calc R U
C1E C 0.6370(4) 0.59881(15) 0.9236(4) 0.0252(13) Uani 1 1 d . .
C4* C 0.4485(4) 0.71061(15) 1.0288(4) 0.0332(15) Uani 1 1 d . .
H4* H 0.4351 0.6860 1.0348 0.040 Uiso 1 1 calc R U
C1H C 0.7655(5) 0.49665(14) 0.8670(4) 0.0317(15) Uani 1 1 d . .
C5* C 0.4635(4) 0.72745(14) 0.9485(4) 0.0288(14) Uani 1 1 d . .
H5* H 0.4613 0.7167 0.8880 0.035 Uiso 1 1 calc R U
C1I* C 0.8497(4) 0.50331(15) 0.8338(4) 0.0398(16) Uani 1 1 d . .
H1I* H 0.9041 0.5179 0.8715 0.048 Uiso 1 1 calc R U
C5' C 0.3095(4) 0.85048(15) 0.7639(4) 0.0341(15) Uani 1 1 d . .
H5' H 0.2841 0.8667 0.7111 0.041 Uiso 1 1 calc R U
C4' C 0.2625(4) 0.84462(15) 0.8372(4) 0.0343(15) Uani 1 1 d . .
H4' H 0.2029 0.8558 0.8429 0.041 Uiso 1 1 calc R U
C3* C 0.4571(4) 0.73728(15) 1.0995(4) 0.0300(14) Uani 1 1 d . .
H3* H 0.4496 0.7334 1.1622 0.036 Uiso 1 1 calc R U
C1F C 0.6376(4) 0.56373(15) 0.8950(4) 0.0318(14) Uani 1 1 d . .
H1F H 0.5890 0.5524 0.8413 0.038 Uiso 1 1 calc R U
C14B C 0.9056(4) 0.80764(14) 1.1976(3) 0.0338(15) Uani 1 1 d . .
H14D H 0.8628 0.7877 1.2051 0.051 Uiso 1 1 calc R U
H14E H 0.8938 0.8283 1.2344 0.051 Uiso 1 1 calc R U
H14F H 0.9776 0.8007 1.2228 0.051 Uiso 1 1 calc R U
C1A C 0.6985(3) 0.67666(13) 0.9434(3) 0.0183(12) Uani 1 1 d . .
C63 C 0.9622(4) 0.65381(15) 1.2565(3) 0.0376(15) Uani 1 1 d . .
H63A H 0.9980 0.6459 1.3245 0.045 Uiso 1 1 calc R U
H63B H 1.0129 0.6543 1.2208 0.045 Uiso 1 1 calc R U
C16B C 1.1575(4) 0.74245(15) 0.9474(4) 0.0430(16) Uani 1 1 d . .
H16D H 1.1171 0.7383 0.8788 0.065 Uiso 1 1 calc R U
H16E H 1.2278 0.7345 0.9583 0.065 Uiso 1 1 calc R U
H16F H 1.1571 0.7679 0.9621 0.065 Uiso 1 1 calc R U
C18B C 0.6890(4) 0.93160(15) 1.1617(4) 0.063(2) Uani 1 1 d . .
H18A H 0.6897 0.9164 1.2174 0.094 Uiso 1 1 calc R U
H18B H 0.6702 0.9560 1.1737 0.094 Uiso 1 1 calc R U
H18C H 0.7569 0.9317 1.1537 0.094 Uiso 1 1 calc R U
C64 C 0.8785(4) 0.62621(14) 1.2068(3) 0.0294(14) Uani 1 1 d . .
H64 H 0.9047 0.6029 1.1909 0.035 Uiso 1 1 calc R U
C66 C 0.7453(4) 0.64788(14) 1.2927(3) 0.0347(15) Uani 1 1 d . .
H66A H 0.8051 0.6558 1.3475 0.042 Uiso 1 1 calc R U
H66B H 0.7009 0.6336 1.3207 0.042 Uiso 1 1 calc R U
C67 C 0.6846(4) 0.68148(14) 1.2390(4) 0.0315(14) Uani 1 1 d . .
H67A H 0.6120 0.6749 1.2087 0.038 Uiso 1 1 calc R U
H67B H 0.6879 0.7003 1.2882 0.038 Uiso 1 1 calc R U
C1I C 0.6846(4) 0.47585(14) 0.8084(4) 0.0407(16) Uani 1 1 d . .
H1I H 0.6264 0.4714 0.8284 0.049 Uiso 1 1 calc R U
C16A C 1.1124(4) 0.68005(14) 0.9935(4) 0.0419(17) Uani 1 1 d . .
H16G H 1.0827 0.6665 1.0362 0.063 Uiso 1 1 calc R U
H16H H 1.1831 0.6725 1.0052 0.063 Uiso 1 1 calc R U
H16I H 1.0728 0.6757 0.9247 0.063 Uiso 1 1 calc R U
C18A C 0.5028(4) 0.91918(14) 1.0809(4) 0.0549(19) Uani 1 1 d . .
H18D H 0.4495 0.9137 1.0192 0.082 Uiso 1 1 calc R U
H18E H 0.4926 0.9433 1.1020 0.082 Uiso 1 1 calc R U
H18F H 0.4994 0.9021 1.1313 0.082 Uiso 1 1 calc R U
C1D C 0.5607(4) 0.62933(13) 0.8867(4) 0.0278(14) Uani 1 1 d . .
H1DA H 0.5090 0.6223 0.8242 0.033 Uiso 1 1 calc R U
H1DB H 0.5250 0.6342 0.9352 0.033 Uiso 1 1 calc R U
C62 C 0.9215(4) 0.69208(14) 1.2597(3) 0.0330(15) Uani 1 1 d . .
H62A H 0.8996 0.6948 1.3187 0.040 Uiso 1 1 calc R U
H62B H 0.9769 0.7094 1.2647 0.040 Uiso 1 1 calc R U
C18C C 0.6119(5) 0.94077(15) 0.9793(4) 0.070(2) Uani 1 1 d . .
H18G H 0.6785 0.9385 0.9691 0.104 Uiso 1 1 calc R U
H18H H 0.6010 0.9656 0.9945 0.104 Uiso 1 1 calc R U
H18I H 0.5581 0.9335 0.9197 0.104 Uiso 1 1 calc R U
C1J C 0.6906(6) 0.46169(16) 0.7200(5) 0.061(2) Uani 1 1 d . .
H1J H 0.6364 0.4472 0.6815 0.074 Uiso 1 1 calc R U
C1K C 0.7737(7) 0.4683(2) 0.6869(5) 0.068(2) Uani 1 1 d . .
H1K H 0.7753 0.4591 0.6258 0.082 Uiso 1 1 calc R U
C1G C 0.7617(5) 0.51129(14) 0.9650(4) 0.0504(18) Uani 1 1 d . .
H1GA H 0.7174 0.4957 0.9896 0.061 Uiso 1 1 calc R U
H1GB H 0.8312 0.5103 1.0129 0.061 Uiso 1 1 calc R U
C1J* C 0.8534(5) 0.48846(19) 0.7451(5) 0.060(2) Uani 1 1 d . .
H1J* H 0.9117 0.4924 0.7249 0.072 Uiso 1 1 calc R U
Cl1 Cl -0.05753(11) 0.54420(4) 0.56172(11) 0.0572(5) Uani 1 1 d . .
Cl2 Cl 0.06281(14) 0.57717(5) 0.44637(11) 0.0645(5) Uani 1 1 d . .
C60D C 0.0672(4) 0.55247(15) 0.5535(4) 0.0489(17) Uani 1 1 d . .
H60A H 0.1077 0.5659 0.6123 0.059 Uiso 1 1 calc R U
H60B H 0.1019 0.5294 0.5527 0.059 Uiso 1 1 calc R U
C36 C 0.3661(4) 0.57979(14) 0.9612(3) 0.0198(12) Uani 1 1 d . .
C41 C 0.3795(4) 0.60741(14) 1.0330(3) 0.0264(14) Uani 1 1 d . .
H41 H 0.3320 0.6265 1.0198 0.032 Uiso 1 1 calc R U
C37 C 0.4402(4) 0.55211(13) 0.9882(3) 0.0236(13) Uani 1 1 d . .
H37 H 0.4343 0.5328 0.9441 0.028 Uiso 1 1 calc R U
C34 C 0.2745(4) 0.68019(14) 0.7589(4) 0.0302(14) Uani 1 1 d . .
H34 H 0.2693 0.7035 0.7826 0.036 Uiso 1 1 calc R U
C53 C 0.1715(4) 0.51658(14) 0.7868(3) 0.0284(14) Uani 1 1 d . .
H53 H 0.1187 0.5226 0.8133 0.034 Uiso 1 1 calc R U
C31 C 0.2893(4) 0.61148(14) 0.6919(4) 0.0288(14) Uani 1 1 d . .
H31 H 0.2940 0.5883 0.6670 0.035 Uiso 1 1 calc R U
C42 C 0.1572(4) 0.58659(13) 0.8876(4) 0.0216(13) Uani 1 1 d . .
C48 C 0.2542(4) 0.54112(13) 0.7993(3) 0.0213(13) Uani 1 1 d . .
C39 C 0.5318(4) 0.57971(14) 1.1454(3) 0.0262(14) Uani 1 1 d . .
H39 H 0.5860 0.5797 1.2057 0.031 Uiso 1 1 calc R U
C47 C 0.1468(4) 0.57981(13) 0.9811(4) 0.0270(14) Uani 1 1 d . .
H47 H 0.2054 0.5724 1.0326 0.032 Uiso 1 1 calc R U
C40 C 0.4609(4) 0.60744(14) 1.1234(4) 0.0288(14) Uani 1 1 d . .
H40 H 0.4669 0.6264 1.1688 0.035 Uiso 1 1 calc R U
C49 C 0.3293(4) 0.52944(14) 0.7573(3) 0.0245(13) Uani 1 1 d . .
H49 H 0.3867 0.5444 0.7645 0.029 Uiso 1 1 calc R U
C52 C 0.1652(5) 0.48363(15) 0.7365(4) 0.0356(15) Uani 1 1 d . .
H52 H 0.1096 0.4680 0.7308 0.043 Uiso 1 1 calc R U
C38 C 0.5229(4) 0.55181(14) 1.0779(3) 0.0265(14) Uani 1 1 d . .
H38 H 0.5713 0.5330 1.0918 0.032 Uiso 1 1 calc R U
C30 C 0.2742(3) 0.61450(14) 0.7857(3) 0.0191(12) Uani 1 1 d . .
C43 C 0.0645(4) 0.59758(13) 0.8139(4) 0.0306(14) Uani 1 1 d . .
H43 H 0.0668 0.6025 0.7498 0.037 Uiso 1 1 calc R U
C33 C 0.2906(4) 0.67595(15) 0.6687(4) 0.0323(15) Uani 1 1 d . .
H33 H 0.2970 0.6962 0.6313 0.039 Uiso 1 1 calc R U
C32 C 0.2975(4) 0.64159(15) 0.6340(4) 0.0338(15) Uani 1 1 d . .
H32 H 0.3076 0.6383 0.5722 0.041 Uiso 1 1 calc R U
C44 C -0.0291(4) 0.60132(14) 0.8322(5) 0.0395(16) Uani 1 1 d . .
H44 H -0.0881 0.6085 0.7808 0.047 Uiso 1 1 calc R U
C51 C 0.2411(5) 0.47409(15) 0.6950(4) 0.0390(16) Uani 1 1 d . .
H51 H 0.2361 0.4523 0.6603 0.047 Uiso 1 1 calc R U
C35 C 0.2658(4) 0.65090(15) 0.8151(4) 0.0304(14) Uani 1 1 d . .
H35 H 0.2537 0.6550 0.8757 0.036 Uiso 1 1 calc R U
C50 C 0.3240(4) 0.49679(15) 0.7051(4) 0.0340(15) Uani 1 1 d . .
H50 H 0.3759 0.4906 0.6776 0.041 Uiso 1 1 calc R U
C45 C -0.0360(4) 0.59456(14) 0.9258(5) 0.0442(17) Uani 1 1 d . .
H45 H -0.0991 0.5974 0.9383 0.053 Uiso 1 1 calc R U
C46 C 0.0524(5) 0.58351(14) 1.0017(4) 0.0402(16) Uani 1 1 d . .
H46 H 0.0490 0.5786 1.0655 0.048 Uiso 1 1 calc R U
B1 B 0.2624(4) 0.58003(16) 0.8572(4) 0.0226(15) Uani 1 1 d . .

loop_
_atom_site_aniso_label
_atom_site_aniso_U_11
_atom_site_aniso_U_22
_atom_site_aniso_U_33
_atom_site_aniso_U_23
_atom_site_aniso_U_13
_atom_site_aniso_U_12
Rh1 0.0212(2) 0.0229(3) 0.0203(2) -0.0013(2) 0.00510(17) -0.0028(2)
O1 0.0123(19) 0.016(2) 0.027(2) -0.0056(16) 0.0041(15) 0.0013(16)
N1 0.016(2) 0.021(3) 0.022(2) 0.000(2) 0.004(2) -0.003(2)
N7 0.035(3) 0.025(3) 0.025(3) 0.002(2) 0.018(2) -0.006(2)
N3 0.020(2) 0.018(3) 0.022(2) -0.001(2) 0.011(2) 0.001(2)
N5 0.015(2) 0.017(3) 0.023(3) -0.006(2) 0.003(2) -0.003(2)
N8 0.053(3) 0.018(3) 0.029(3) 0.001(2) 0.017(2) -0.008(3)
N2 0.023(3) 0.034(3) 0.024(3) 0.005(2) 0.005(2) -0.001(2)
N4 0.041(3) 0.031(3) 0.023(3) -0.008(2) 0.012(2) -0.013(2)
N6 0.018(2) 0.025(3) 0.022(2) -0.006(2) 0.0033(19) -0.009(2)
C10 0.020(3) 0.017(3) 0.018(3) -0.001(2) 0.006(2) 0.002(3)
C2 0.019(3) 0.022(3) 0.022(3) 0.000(2) 0.005(2) 0.003(3)
C3 0.017(3) 0.018(3) 0.022(3) -0.002(2) 0.007(2) 0.003(3)
C6 0.011(3) 0.026(4) 0.023(3) 0.002(2) 0.009(2) 0.004(3)
C5 0.017(3) 0.020(3) 0.020(3) 0.002(2) 0.007(2) -0.001(3)
C12 0.020(3) 0.023(3) 0.023(3) 0.000(2) 0.012(2) 0.001(3)
C11 0.017(3) 0.019(3) 0.018(3) 0.005(2) 0.011(2) 0.001(3)
N9 0.063(4) 0.017(3) 0.032(3) -0.005(2) 0.023(3) -0.005(3)
C9 0.014(3) 0.021(3) 0.020(3) -0.003(2) 0.004(2) -0.004(2)
C7 0.019(3) 0.012(3) 0.025(3) -0.005(2) 0.011(2) -0.002(3)
C2' 0.018(3) 0.025(3) 0.023(3) -0.001(3) 0.006(2) 0.005(3)
C4 0.021(3) 0.018(3) 0.014(3) 0.000(2) 0.004(2) 0.000(3)
C1 0.018(3) 0.025(4) 0.024(3) -0.005(3) 0.006(2) -0.003(3)
C61 0.038(4) 0.019(3) 0.016(3) -0.003(2) 0.005(3) -0.010(3)
C1C 0.018(3) 0.041(4) 0.016(3) -0.003(3) 0.003(2) -0.001(3)
C17 0.030(3) 0.012(3) 0.034(3) -0.005(3) 0.011(3) -0.001(3)
C13 0.017(3) 0.018(3) 0.018(3) -0.004(2) 0.002(2) -0.004(3)
C8 0.024(3) 0.014(3) 0.022(3) -0.004(2) 0.002(2) -0.003(3)
C16C 0.027(3) 0.043(4) 0.031(3) -0.006(3) 0.000(3) 0.006(3)
C15 0.020(3) 0.022(3) 0.032(3) -0.005(3) 0.005(3) 0.005(3)
C60 0.035(3) 0.027(3) 0.018(3) -0.002(2) 0.010(3) 0.002(3)
C14A 0.019(3) 0.016(3) 0.037(3) -0.012(3) 0.001(2) 0.003(3)
C1B 0.023(3) 0.030(4) 0.022(3) 0.006(3) 0.001(2) 0.003(3)
C65 0.032(3) 0.021(3) 0.026(3) 0.005(3) 0.010(3) -0.007(3)
C3' 0.020(3) 0.032(4) 0.030(3) -0.006(3) 0.009(3) -0.004(3)
C1E 0.028(3) 0.027(4) 0.026(3) -0.001(3) 0.017(3) -0.009(3)
C4* 0.023(3) 0.026(4) 0.054(4) 0.008(3) 0.017(3) -0.003(3)
C1H 0.052(4) 0.017(3) 0.026(3) 0.006(3) 0.014(3) 0.004(3)
C5* 0.023(3) 0.018(4) 0.045(4) -0.007(3) 0.010(3) -0.001(3)
C1I* 0.038(4) 0.025(4) 0.049(4) 0.011(3) 0.002(3) 0.004(3)
C5' 0.025(3) 0.038(4) 0.030(3) -0.001(3) -0.006(3) 0.002(3)
C4' 0.017(3) 0.037(4) 0.042(4) -0.002(3) 0.000(3) 0.006(3)
C3* 0.023(3) 0.028(4) 0.037(3) 0.018(3) 0.007(3) -0.008(3)
C1F 0.041(4) 0.027(4) 0.027(3) -0.005(3) 0.010(3) -0.008(3)
C14B 0.038(3) 0.029(4) 0.029(3) -0.004(3) 0.002(3) 0.008(3)
C1A 0.010(3) 0.019(3) 0.028(3) 0.000(2) 0.007(2) -0.001(2)
C63 0.029(3) 0.046(4) 0.029(3) 0.014(3) -0.003(3) -0.004(3)
C16B 0.023(3) 0.065(5) 0.045(4) 0.011(3) 0.017(3) 0.005(3)
C18B 0.068(5) 0.038(4) 0.067(5) -0.033(4) 0.000(4) 0.012(4)
C64 0.027(3) 0.027(4) 0.031(3) 0.009(3) 0.005(3) 0.008(3)
C66 0.040(3) 0.043(4) 0.023(3) 0.000(3) 0.012(3) -0.014(3)
C67 0.028(3) 0.038(4) 0.028(3) -0.010(3) 0.008(3) 0.001(3)
C1I 0.049(4) 0.029(4) 0.041(4) 0.000(3) 0.009(3) -0.005(3)
C16A 0.018(3) 0.043(4) 0.058(4) -0.018(3) 0.003(3) 0.012(3)
C18A 0.051(4) 0.023(4) 0.105(6) -0.029(4) 0.044(4) 0.000(3)
C1D 0.023(3) 0.033(4) 0.031(3) -0.011(3) 0.014(3) -0.019(3)
C62 0.024(3) 0.043(4) 0.027(3) 0.005(3) 0.001(3) -0.015(3)
C18C 0.140(7) 0.023(4) 0.070(5) 0.019(3) 0.067(5) 0.027(4)
C1J 0.096(6) 0.037(4) 0.037(4) -0.013(3) 0.000(4) 0.000(4)
C1K 0.109(7) 0.063(6) 0.045(5) 0.003(4) 0.041(5) 0.031(5)
C1G 0.095(5) 0.013(4) 0.042(4) 0.003(3) 0.020(4) 0.003(4)
C1J* 0.061(5) 0.068(6) 0.062(5) 0.017(4) 0.035(4) 0.026(4)
Cl1 0.0449(10) 0.0673(13) 0.0524(11) -0.0023(9) 0.0056(8) -0.0052(9)
Cl2 0.0918(14) 0.0593(12) 0.0453(10) 0.0116(9) 0.0256(10) 0.0076(11)
C60D 0.046(4) 0.053(4) 0.047(4) 0.016(3) 0.013(3) 0.003(3)
C36 0.021(3) 0.023(3) 0.018(3) 0.002(2) 0.010(2) -0.003(3)
C41 0.025(3) 0.021(3) 0.029(3) 0.007(3) 0.003(3) 0.000(3)
C37 0.030(3) 0.020(3) 0.022(3) -0.001(2) 0.010(3) 0.003(3)
C34 0.043(4) 0.016(3) 0.028(3) 0.004(3) 0.004(3) -0.003(3)
C53 0.032(3) 0.029(4) 0.023(3) 0.001(3) 0.006(3) 0.007(3)
C31 0.029(3) 0.025(3) 0.032(3) -0.001(3) 0.009(3) 0.009(3)
C42 0.027(3) 0.016(3) 0.024(3) 0.000(2) 0.010(3) 0.003(3)
C48 0.028(3) 0.017(3) 0.015(3) 0.004(2) 0.000(2) 0.003(3)
C39 0.021(3) 0.032(4) 0.022(3) 0.004(3) 0.001(2) -0.004(3)
C47 0.032(3) 0.018(3) 0.030(3) 0.000(3) 0.009(3) -0.003(3)
C40 0.031(3) 0.025(4) 0.029(3) -0.005(3) 0.007(3) -0.008(3)
C49 0.031(3) 0.024(3) 0.021(3) -0.005(3) 0.011(3) 0.001(3)
C52 0.047(4) 0.023(4) 0.028(3) 0.003(3) 0.001(3) -0.010(3)
C38 0.019(3) 0.036(4) 0.024(3) 0.005(3) 0.006(2) 0.016(3)
C30 0.011(3) 0.029(4) 0.018(3) 0.002(3) 0.004(2) 0.001(3)
C43 0.027(3) 0.034(4) 0.030(3) 0.003(3) 0.007(3) 0.003(3)
C33 0.031(3) 0.031(4) 0.034(4) 0.009(3) 0.009(3) -0.002(3)
C32 0.047(4) 0.035(4) 0.027(3) 0.007(3) 0.021(3) 0.007(3)
C44 0.021(3) 0.032(4) 0.062(4) 0.004(3) 0.009(3) -0.003(3)
C51 0.056(4) 0.023(4) 0.027(3) 0.000(3) -0.002(3) 0.011(4)
C35 0.043(3) 0.026(4) 0.026(3) 0.005(3) 0.017(3) 0.006(3)
C50 0.040(4) 0.036(4) 0.023(3) 0.001(3) 0.007(3) 0.011(3)
C45 0.027(4) 0.034(4) 0.085(5) 0.008(4) 0.035(4) -0.002(3)
C46 0.052(4) 0.030(4) 0.053(4) -0.001(3) 0.037(4) -0.008(3)
B1 0.024(4) 0.025(4) 0.015(3) 0.003(3) 0.000(3) 0.006(3)

loop_
_atom_type_symbol
_atom_type_description
_atom_type_scat_dispersion_real
_atom_type_scat_dispersion_imag
_atom_type_scat_source
C C 0.0033 0.0016 'International Tables Vol C Tables 4.2.6.8 and 6.1.1.4'
H H 0.0000 0.0000 'International Tables Vol C Tables 4.2.6.8 and 6.1.1.4'
B B 0.0013 0.0007 'International Tables Vol C Tables 4.2.6.8 and 6.1.1.4'
N N 0.0061 0.0033 'International Tables Vol C Tables 4.2.6.8 and 6.1.1.4'
O O 0.0106 0.0060 'International Tables Vol C Tables 4.2.6.8 and 6.1.1.4'
Cl Cl 0.1484 0.1585 'International Tables Vol C Tables 4.2.6.8 and 6.1.1.4'
Rh Rh -1.1178 0.9187 'International Tables Vol C Tables 4.2.6.8 and 6.1.1.4'

loop_
_geom_angle_atom_site_label_1
_geom_angle_atom_site_label_2
_geom_angle_atom_site_label_3
_geom_angle
C1A Rh1 N7 85.21(17)
C1A Rh1 C60 93.61(18)
N7 Rh1 C60 149.37(18)
C1A Rh1 C61 99.33(18)
N7 Rh1 C61 171.26(18)
C60 Rh1 C61 38.38(17)
C1A Rh1 C64 160.74(19)
N7 Rh1 C64 92.50(18)
C60 Rh1 C64 97.93(19)
C61 Rh1 C64 80.74(19)
C1A Rh1 C65 161.63(18)
N7 Rh1 C65 90.02(17)
C60 Rh1 C65 81.54(19)
C61 Rh1 C65 87.88(18)
C64 Rh1 C65 37.00(17)
C12 O1 C11 117.6(4)
C3' N1 N2 113.7(4)
C3' N1 C2' 128.0(4)
N2 N1 C2' 116.3(4)
N8 N7 C1E 110.5(4)
N8 N7 Rh1 124.9(3)
C1E N7 Rh1 124.5(4)
C5* N3 N4 110.7(4)
C5* N3 C2' 127.7(4)
N4 N3 C2' 121.4(4)
C1A N5 C1B 112.6(4)
C1A N5 C4 123.6(4)
C1B N5 C4 123.6(4)
N7 N8 N9 105.7(4)
C5' N2 N1 102.2(4)
C3* N4 N3 105.5(4)
C3* N4 H4 127.3
N3 N4 H4 127.3
C1C N6 C1A 111.2(4)
C1C N6 C1D 125.9(4)
C1A N6 C1D 122.9(4)
C1 C10 C11 116.3(4)
C1 C10 C9 121.5(4)
C11 C10 C9 121.7(4)
C1 C2 C3 116.7(4)
C1 C2 C15 119.9(4)
C3 C2 C15 123.4(4)
C4 C3 C2 120.2(5)
C4 C3 H3 119.9
C2 C3 H3 119.9
C5 C6 C7 122.1(4)
C5 C6 H6 118.9
C7 C6 H6 118.9
C6 C5 C12 119.9(5)
C6 C5 C2' 121.9(4)
C12 C5 C2' 118.2(4)
O1 C12 C13 124.0(4)
O1 C12 C5 115.1(4)
C13 C12 C5 120.9(5)
C4 C11 O1 117.0(4)
C4 C11 C10 120.6(4)
O1 C11 C10 122.3(4)
N8 N9 C1F 110.7(4)
N8 N9 C1G 119.6(5)
C1F N9 C1G 129.7(5)
C13 C9 C10 109.6(4)
C13 C9 C14A 112.1(4)
C10 C9 C14A 110.2(4)
C13 C9 C14B 108.0(4)
C10 C9 C14B 107.1(4)
C14A C9 C14B 109.8(4)
C8 C7 C6 115.9(4)
C8 C7 C17 122.2(4)
C6 C7 C17 121.9(4)
N3 C2' N1 110.7(4)
N3 C2' C5 111.9(4)
N1 C2' C5 111.3(4)
N3 C2' H2' 107.6
N1 C2' H2' 107.6
C5 C2' H2' 107.6
C11 C4 C3 121.5(4)
C11 C4 N5 119.5(4)
C3 C4 N5 118.7(4)
C10 C1 C2 124.6(4)
C10 C1 H1 117.7
C2 C1 H1 117.7
C60 C61 C62 124.9(4)
C60 C61 Rh1 69.6(3)
C62 C61 Rh1 114.0(3)
C60 C61 H61 113.6
C62 C61 H61 113.6
Rh1 C61 H61 113.6
C1B C1C N6 107.8(4)
C1B C1C H1C 126.1
N6 C1C H1C 126.1
C18C C17 C7 108.6(4)
C18C C17 C18A 110.2(5)
C7 C17 C18A 112.2(4)
C18C C17 C18B 107.9(5)
C7 C17 C18B 111.2(4)
C18A C17 C18B 106.8(4)
C12 C13 C8 117.5(4)
C12 C13 C9 120.9(4)
C8 C13 C9 121.6(4)
C7 C8 C13 123.8(4)
C7 C8 H8 118.1
C13 C8 H8 118.1
C15 C16C H16A 109.5
C15 C16C H16B 109.5
H16A C16C H16B 109.5
C15 C16C H16C 109.5
H16A C16C H16C 109.5
H16B C16C H16C 109.5
C2 C15 C16A 112.2(4)
C2 C15 C16B 108.7(4)
C16A C15 C16B 109.1(4)
C2 C15 C16C 110.2(4)
C16A C15 C16C 107.0(4)
C16B C15 C16C 109.7(4)
C61 C60 C67 125.9(4)
C61 C60 Rh1 72.0(3)
C67 C60 Rh1 108.9(3)
C61 C60 H60 114.0
C67 C60 H60 114.0
Rh1 C60 H60 114.0
C9 C14A H14A 109.5
C9 C14A H14B 109.5
H14A C14A H14B 109.5
C9 C14A H14C 109.5
H14A C14A H14C 109.5
H14B C14A H14C 109.5
C1C C1B N5 105.5(4)
C1C C1B H1B 127.2
N5 C1B H1B 127.2
C64 C65 C66 126.3(5)
C64 C65 Rh1 70.9(3)
C66 C65 Rh1 111.1(3)
C64 C65 H65 113.5
C66 C65 H65 113.5
Rh1 C65 H65 113.5
N1 C3' C4' 106.0(5)
N1 C3' H3' 127.0
C4' C3' H3' 127.0
C1F C1E N7 107.0(5)
C1F C1E C1D 132.7(5)
N7 C1E C1D 120.3(5)
C5* C4* C3* 106.0(5)
C5* C4* H4* 127.0
C3* C4* H4* 127.0
C1I C1H C1I* 118.7(5)
C1I C1H C1G 120.0(6)
C1I* C1H C1G 121.3(5)
N3 C5* C4* 106.8(5)
N3 C5* H5* 126.6
C4* C5* H5* 126.6
C1J* C1I* C1H 120.4(6)
C1J* C1I* H1I* 119.8
C1H C1I* H1I* 119.8
N2 C5' C4' 112.8(5)
N2 C5' H5' 123.6
C4' C5' H5' 123.6
C3' C4' C5' 105.3(5)
C3' C4' H4' 127.4
C5' C4' H4' 127.4
N4 C3* C4* 111.0(5)
N4 C3* H3* 124.5
C4* C3* H3* 124.5
N9 C1F C1E 106.1(5)
N9 C1F H1F 126.9
C1E C1F H1F 126.9
C9 C14B H14D 109.5
C9 C14B H14E 109.5
H14D C14B H14E 109.5
C9 C14B H14F 109.5
H14D C14B H14F 109.5
H14E C14B H14F 109.5
N5 C1A N6 102.9(4)
N5 C1A Rh1 134.2(3)
N6 C1A Rh1 122.8(3)
C62 C63 C64 114.1(4)
C62 C63 H63A 108.7
C64 C63 H63A 108.7
C62 C63 H63B 108.7
C64 C63 H63B 108.7
H63A C63 H63B 107.6
C15 C16B H16D 109.5
C15 C16B H16E 109.5
H16D C16B H16E 109.5
C15 C16B H16F 109.5
H16D C16B H16F 109.5
H16E C16B H16F 109.5
C17 C18B H18A 109.5
C17 C18B H18B 109.5
H18A C18B H18B 109.5
C17 C18B H18C 109.5
H18A C18B H18C 109.5
H18B C18B H18C 109.5
C65 C64 C63 124.2(5)
C65 C64 Rh1 72.1(3)
C63 C64 Rh1 108.1(3)
C65 C64 H64 114.7
C63 C64 H64 114.7
Rh1 C64 H64 114.7
C65 C66 C67 111.8(4)
C65 C66 H66A 109.2
C67 C66 H66A 109.2
C65 C66 H66B 109.2
C67 C66 H66B 109.2
H66A C66 H66B 107.9
C60 C67 C66 113.6(4)
C60 C67 H67A 108.9
C66 C67 H67A 108.9
C60 C67 H67B 108.9
C66 C67 H67B 108.9
H67A C67 H67B 107.7
C1J C1I C1H 119.4(6)
C1J C1I H1I 120.3
C1H C1I H1I 120.3
C15 C16A H16G 109.5
C15 C16A H16H 109.5
H16G C16A H16H 109.5
C15 C16A H16I 109.5
H16G C16A H16I 109.5
H16H C16A H16I 109.5
C17 C18A H18D 109.5
C17 C18A H18E 109.5
H18D C18A H18E 109.5
C17 C18A H18F 109.5
H18D C18A H18F 109.5
H18E C18A H18F 109.5
N6 C1D C1E 110.7(4)
N6 C1D H1DA 109.5
C1E C1D H1DA 109.5
N6 C1D H1DB 109.5
C1E C1D H1DB 109.5
H1DA C1D H1DB 108.1
C61 C62 C63 111.2(4)
C61 C62 H62A 109.4
C63 C62 H62A 109.4
C61 C62 H62B 109.4
C63 C62 H62B 109.4
H62A C62 H62B 108.0
C17 C18C H18G 109.5
C17 C18C H18H 109.5
H18G C18C H18H 109.5
C17 C18C H18I 109.5
H18G C18C H18I 109.5
H18H C18C H18I 109.5
C1K C1J C1I 122.1(7)
C1K C1J H1J 118.9
C1I C1J H1J 118.9
C1J* C1K C1J 118.4(7)
C1J* C1K H1K 120.8
C1J C1K H1K 120.8
N9 C1G C1H 114.2(4)
N9 C1G H1GA 108.7
C1H C1G H1GA 108.7
N9 C1G H1GB 108.7
C1H C1G H1GB 108.7
H1GA C1G H1GB 107.6
C1K C1J* C1I* 121.1(7)
C1K C1J* H1J* 119.5
C1I* C1J* H1J* 119.5
Cl2 C60D Cl1 112.1(3)
Cl2 C60D H60A 109.2
Cl1 C60D H60A 109.2
Cl2 C60D H60B 109.2
Cl1 C60D H60B 109.2
H60A C60D H60B 107.9
C37 C36 C41 114.4(4)
C37 C36 B1 125.0(4)
C41 C36 B1 120.4(4)
C40 C41 C36 122.8(5)
C40 C41 H41 118.6
C36 C41 H41 118.6
C36 C37 C38 123.6(5)
C36 C37 H37 118.2
C38 C37 H37 118.2
C35 C34 C33 121.2(5)
C35 C34 H34 119.4
C33 C34 H34 119.4
C52 C53 C48 122.8(5)
C52 C53 H53 118.6
C48 C53 H53 118.6
C32 C31 C30 123.2(5)
C32 C31 H31 118.4
C30 C31 H31 118.4
C47 C42 C43 114.6(5)
C47 C42 B1 125.5(4)
C43 C42 B1 119.8(4)
C49 C48 C53 114.0(5)
C49 C48 B1 122.5(5)
C53 C48 B1 123.4(5)
C40 C39 C38 119.8(4)
C40 C39 H39 120.1
C38 C39 H39 120.1
C42 C47 C46 123.3(5)
C42 C47 H47 118.3
C46 C47 H47 118.3
C39 C40 C41 120.1(5)
C39 C40 H40 119.9
C41 C40 H40 119.9
C48 C49 C50 124.3(5)
C48 C49 H49 117.8
C50 C49 H49 117.8
C51 C52 C53 120.2(5)
C51 C52 H52 119.9
C53 C52 H52 119.9
C39 C38 C37 119.2(5)
C39 C38 H38 120.4
C37 C38 H38 120.4
C31 C30 C35 113.5(4)
C31 C30 B1 125.6(5)
C35 C30 B1 120.9(4)
C44 C43 C42 123.2(5)
C44 C43 H43 118.4
C42 C43 H43 118.4
C34 C33 C32 119.1(5)
C34 C33 H33 120.4
C32 C33 H33 120.4
C33 C32 C31 119.7(5)
C33 C32 H32 120.2
C31 C32 H32 120.2
C45 C44 C43 120.4(5)
C45 C44 H44 119.8
C43 C44 H44 119.8
C50 C51 C52 119.8(5)
C50 C51 H51 120.1
C52 C51 H51 120.1
C34 C35 C30 123.2(5)
C34 C35 H35 118.4
C30 C35 H35 118.4
C51 C50 C49 118.9(5)
C51 C50 H50 120.6
C49 C50 H50 120.6
C44 C45 C46 119.3(5)
C44 C45 H45 120.4
C46 C45 H45 120.4
C45 C46 C47 119.2(5)
C45 C46 H46 120.4
C47 C46 H46 120.4
C42 B1 C48 109.5(4)
C42 B1 C30 107.8(4)
C48 B1 C30 111.8(4)
C42 B1 C36 109.3(4)
C48 B1 C36 109.7(4)
C30 B1 C36 108.6(4)

loop_
_geom_bond_atom_site_label_1
_geom_bond_atom_site_label_2
_geom_bond_distance
Rh1 C1A 2.050(5)
Rh1 N7 2.078(4)
Rh1 C60 2.127(5)
Rh1 C61 2.158(4)
Rh1 C64 2.183(4)
Rh1 C65 2.199(5)
O1 C12 1.379(5)
O1 C11 1.384(5)
N1 C3' 1.345(6)
N1 N2 1.360(5)
N1 C2' 1.477(5)
N7 N8 1.322(5)
N7 C1E 1.355(5)
N3 C5* 1.350(6)
N3 N4 1.356(5)
N3 C2' 1.446(6)
N5 C1A 1.357(5)
N5 C1B 1.387(5)
N5 C4 1.448(5)
N8 N9 1.342(5)
N2 C5' 1.334(6)
N4 C3* 1.322(6)
N4 H4 0.8600
N6 C1C 1.375(5)
N6 C1A 1.377(5)
N6 C1D 1.457(5)
C10 C1 1.390(6)
C10 C11 1.400(6)
C10 C9 1.522(6)
C2 C1 1.392(6)
C2 C3 1.397(6)
C2 C15 1.511(6)
C3 C4 1.379(6)
C3 H3 0.9300
C6 C5 1.370(6)
C6 C7 1.408(6)
C6 H6 0.9300
C5 C12 1.388(6)
C5 C2' 1.529(6)
C12 C13 1.386(6)
C11 C4 1.376(6)
N9 C1F 1.349(6)
N9 C1G 1.458(6)
C9 C13 1.521(6)
C9 C14A 1.532(6)
C9 C14B 1.550(6)
C7 C8 1.389(6)
C7 C17 1.518(6)
C2' H2' 0.9800
C1 H1 0.9300
C61 C60 1.409(6)
C61 C62 1.515(6)
C61 H61 0.9800
C1C C1B 1.346(6)
C1C H1C 0.9300
C17 C18C 1.513(6)
C17 C18A 1.519(7)
C17 C18B 1.542(6)
C13 C8 1.398(6)
C8 H8 0.9300
C16C C15 1.542(6)
C16C H16A 0.9600
C16C H16B 0.9600
C16C H16C 0.9600
C15 C16A 1.541(6)
C15 C16B 1.541(7)
C60 C67 1.488(6)
C60 H60 0.9800
C14A H14A 0.9600
C14A H14B 0.9600
C14A H14C 0.9600
C1B H1B 0.9300
C65 C64 1.390(6)
C65 C66 1.512(6)
C65 H65 0.9800
C3' C4' 1.359(6)
C3' H3' 0.9300
C1E C1F 1.352(6)
C1E C1D 1.501(6)
C4* C5* 1.359(6)
C4* C3* 1.375(6)
C4* H4* 0.9300
C1H C1I 1.376(7)
C1H C1I* 1.383(7)
C1H C1G 1.495(6)
C5* H5* 0.9300
C1I* C1J* 1.377(7)
C1I* H1I* 0.9300
C5' C4' 1.389(7)
C5' H5' 0.9300
C4' H4' 0.9300
C3* H3* 0.9300
C1F H1F 0.9300
C14B H14D 0.9600
C14B H14E 0.9600
C14B H14F 0.9600
C63 C62 1.517(6)
C63 C64 1.518(6)
C63 H63A 0.9700
C63 H63B 0.9700
C16B H16D 0.9600
C16B H16E 0.9600
C16B H16F 0.9600
C18B H18A 0.9600
C18B H18B 0.9600
C18B H18C 0.9600
C64 H64 0.9800
C66 C67 1.543(6)
C66 H66A 0.9700
C66 H66B 0.9700
C67 H67A 0.9700
C67 H67B 0.9700
C1I C1J 1.373(7)
C1I H1I 0.9300
C16A H16G 0.9600
C16A H16H 0.9600
C16A H16I 0.9600
C18A H18D 0.9600
C18A H18E 0.9600
C18A H18F 0.9600
C1D H1DA 0.9700
C1D H1DB 0.9700
C62 H62A 0.9700
C62 H62B 0.9700
C18C H18G 0.9600
C18C H18H 0.9600
C18C H18I 0.9600
C1J C1K 1.367(9)
C1J H1J 0.9300
C1K C1J* 1.352(8)
C1K H1K 0.9300
C1G H1GA 0.9700
C1G H1GB 0.9700
C1J* H1J* 0.9300
Cl1 C60D 1.753(5)
Cl2 C60D 1.745(5)
C60D H60A 0.9700
C60D H60B 0.9700
C36 C37 1.395(6)
C36 C41 1.403(6)
C36 B1 1.678(6)
C41 C40 1.396(6)
C41 H41 0.9300
C37 C38 1.397(6)
C37 H37 0.9300
C34 C35 1.362(6)
C34 C33 1.363(6)
C34 H34 0.9300
C53 C52 1.392(6)
C53 C48 1.405(6)
C53 H53 0.9300
C31 C32 1.399(6)
C31 C30 1.402(6)
C31 H31 0.9300
C42 C47 1.389(6)
C42 C43 1.410(6)
C42 B1 1.628(7)
C48 C49 1.395(6)
C48 B1 1.632(7)
C39 C40 1.367(6)
C39 C38 1.377(6)
C39 H39 0.9300
C47 C46 1.403(7)
C47 H47 0.9300
C40 H40 0.9300
C49 C50 1.397(6)
C49 H49 0.9300
C52 C51 1.377(7)
C52 H52 0.9300
C38 H38 0.9300
C30 C35 1.416(6)
C30 B1 1.656(7)
C43 C44 1.377(7)
C43 H43 0.9300
C33 C32 1.368(7)
C33 H33 0.9300
C32 H32 0.9300
C44 C45 1.372(7)
C44 H44 0.9300
C51 C50 1.368(7)
C51 H51 0.9300
C35 H35 0.9300
C50 H50 0.9300
C45 C46 1.389(7)
C45 H45 0.9300
C46 H46 0.9300

loop_
_geom_torsion_atom_site_label_1
_geom_torsion_atom_site_label_2
_geom_torsion_atom_site_label_3
_geom_torsion_atom_site_label_4
_geom_torsion
C1E N7 N8 N9 0.5(5)
Rh1 N7 N8 N9 178.7(3)
C3' N1 N2 C5' -1.1(5)
C2' N1 N2 C5' -166.2(4)
C5* N3 N4 C3* 1.1(5)
C2' N3 N4 C3* 176.8(4)
C1 C2 C3 C4 -0.3(7)
C15 C2 C3 C4 179.3(4)
C7 C6 C5 C12 -0.1(7)
C7 C6 C5 C2' -178.2(4)
C11 O1 C12 C13 -12.7(6)
C11 O1 C12 C5 167.6(4)
C6 C5 C12 O1 -179.8(4)
C2' C5 C12 O1 -1.7(6)
C6 C5 C12 C13 0.5(7)
C2' C5 C12 C13 178.6(4)
C12 O1 C11 C4 -171.8(4)
C12 O1 C11 C10 11.7(6)
C1 C10 C11 C4 0.4(7)
C9 C10 C11 C4 -171.6(4)
C1 C10 C11 O1 176.7(4)
C9 C10 C11 O1 4.8(7)
N7 N8 N9 C1F 0.6(6)
N7 N8 N9 C1G 179.7(4)
C1 C10 C9 C13 170.2(4)
C11 C10 C9 C13 -18.2(6)
C1 C10 C9 C14A 46.4(6)
C11 C10 C9 C14A -142.0(4)
C1 C10 C9 C14B -72.9(6)
C11 C10 C9 C14B 98.6(5)
C5 C6 C7 C8 0.2(7)
C5 C6 C7 C17 177.7(4)
C5* N3 C2' N1 93.7(5)
N4 N3 C2' N1 -81.2(5)
C5* N3 C2' C5 -141.6(5)
N4 N3 C2' C5 43.5(6)
C3' N1 C2' N3 38.5(6)
N2 N1 C2' N3 -158.9(4)
C3' N1 C2' C5 -86.7(6)
N2 N1 C2' C5 76.0(5)
C6 C5 C2' N3 -109.2(5)
C12 C5 C2' N3 72.8(6)
C6 C5 C2' N1 15.3(6)
C12 C5 C2' N1 -162.8(4)
O1 C11 C4 C3 -175.1(4)
C10 C11 C4 C3 1.4(7)
O1 C11 C4 N5 -1.7(6)
C10 C11 C4 N5 174.8(4)
C2 C3 C4 C11 -1.5(7)
C2 C3 C4 N5 -174.9(4)
C1A N5 C4 C11 -102.6(5)
C1B N5 C4 C11 82.3(6)
C1A N5 C4 C3 71.0(6)
C1B N5 C4 C3 -104.1(5)
C11 C10 C1 C2 -2.3(7)
C9 C10 C1 C2 169.7(4)
C3 C2 C1 C10 2.3(7)
C15 C2 C1 C10 -177.3(5)
C1A N6 C1C C1B -0.6(6)
C1D N6 C1C C1B -179.0(4)
C8 C7 C17 C18C 87.3(6)
C6 C7 C17 C18C -90.1(6)
C8 C7 C17 C18A -150.7(5)
C6 C7 C17 C18A 31.9(7)
C8 C7 C17 C18B -31.2(7)
C6 C7 C17 C18B 151.4(5)
O1 C12 C13 C8 179.5(4)
C5 C12 C13 C8 -0.8(7)
O1 C12 C13 C9 -3.0(7)
C5 C12 C13 C9 176.7(4)
C10 C9 C13 C12 17.3(6)
C14A C9 C13 C12 140.0(4)
C14B C9 C13 C12 -99.0(5)
C10 C9 C13 C8 -165.3(4)
C14A C9 C13 C8 -42.6(6)
C14B C9 C13 C8 78.4(5)
C6 C7 C8 C13 -0.5(7)
C17 C7 C8 C13 -178.1(5)
C12 C13 C8 C7 0.9(7)
C9 C13 C8 C7 -176.7(4)
C1 C2 C15 C16A 167.1(4)
C3 C2 C15 C16A -12.4(7)
C1 C2 C15 C16B -72.2(6)
C3 C2 C15 C16B 108.2(5)
C1 C2 C15 C16C 48.0(6)
C3 C2 C15 C16C -131.6(5)
C62 C61 C60 C67 -5.0(8)
Rh1 C61 C60 C67 100.7(5)
C62 C61 C60 Rh1 -105.7(5)
N6 C1C C1B N5 0.8(5)
C1A N5 C1B C1C -0.8(6)
C4 N5 C1B C1C 174.7(4)
N2 N1 C3' C4' 0.8(5)
C2' N1 C3' C4' 163.8(4)
N8 N7 C1E C1F -1.4(6)
Rh1 N7 C1E C1F -179.6(3)
N8 N7 C1E C1D 176.5(4)
Rh1 N7 C1E C1D -1.7(6)
N4 N3 C5* C4* -1.5(5)
C2' N3 C5* C4* -176.8(4)
C3* C4* C5* N3 1.2(6)
C1I C1H C1I* C1J* -1.9(8)
C1G C1H C1I* C1J* 177.6(5)
N1 N2 C5' C4' 0.9(6)
N1 C3' C4' C5' -0.1(6)
N2 C5' C4' C3' -0.5(6)
N3 N4 C3* C4* -0.4(6)
C5* C4* C3* N4 -0.5(6)
N8 N9 C1F C1E -1.4(6)
C1G N9 C1F C1E 179.5(5)
N7 C1E C1F N9 1.7(6)
C1D C1E C1F N9 -175.9(5)
C1B N5 C1A N6 0.5(5)
C4 N5 C1A N6 -175.1(4)
C1B N5 C1A Rh1 175.5(4)
C4 N5 C1A Rh1 0.0(7)
C1C N6 C1A N5 0.1(5)
C1D N6 C1A N5 178.6(4)
C1C N6 C1A Rh1 -175.7(3)
C1D N6 C1A Rh1 2.8(6)
C66 C65 C64 C63 -2.4(8)
Rh1 C65 C64 C63 100.2(5)
C66 C65 C64 Rh1 -102.5(5)
C62 C63 C64 C65 -42.6(7)
C62 C63 C64 Rh1 37.7(5)
C64 C65 C66 C67 93.3(6)
Rh1 C65 C66 C67 12.1(5)
C61 C60 C67 C66 -40.7(7)
Rh1 C60 C67 C66 40.3(5)
C65 C66 C67 C60 -35.0(6)
C1I* C1H C1I C1J 1.4(8)
C1G C1H C1I C1J -178.1(5)
C1C N6 C1D C1E 125.8(5)
C1A N6 C1D C1E -52.5(6)
C1F C1E C1D N6 -131.5(6)
N7 C1E C1D N6 51.2(6)
C60 C61 C62 C63 95.4(6)
Rh1 C61 C62 C63 14.3(5)
C64 C63 C62 C61 -34.9(6)
C1H C1I C1J C1K -1.5(9)
C1I C1J C1K C1J* 2.1(10)
N8 N9 C1G C1H -130.6(5)
C1F N9 C1G C1H 48.4(8)
C1I C1H C1G N9 -96.0(6)
C1I* C1H C1G N9 84.5(7)
C1J C1K C1J* C1I* -2.5(10)
C1H C1I* C1J* C1K 2.5(9)
C37 C36 C41 C40 0.7(7)
B1 C36 C41 C40 176.2(4)
C41 C36 C37 C38 -1.4(7)
B1 C36 C37 C38 -176.7(5)
C52 C53 C48 C49 -0.3(7)
C52 C53 C48 B1 179.4(4)
C43 C42 C47 C46 -0.1(7)
B1 C42 C47 C46 -175.4(5)
C38 C39 C40 C41 0.2(8)
C36 C41 C40 C39 -0.2(8)
C53 C48 C49 C50 1.3(7)
B1 C48 C49 C50 -178.4(4)
C48 C53 C52 C51 -1.0(7)
C40 C39 C38 C37 -0.9(8)
C36 C37 C38 C39 1.5(8)
C32 C31 C30 C35 1.4(7)
C32 C31 C30 B1 179.2(5)
C47 C42 C43 C44 -0.1(7)
B1 C42 C43 C44 175.5(5)
C35 C34 C33 C32 0.5(8)
C34 C33 C32 C31 -0.9(8)
C30 C31 C32 C33 -0.1(8)
C42 C43 C44 C45 0.5(9)
C53 C52 C51 C50 1.3(7)
C33 C34 C35 C30 1.0(8)
C31 C30 C35 C34 -1.8(7)
B1 C30 C35 C34 -179.7(4)
C52 C51 C50 C49 -0.3(7)
C48 C49 C50 C51 -1.1(7)
C43 C44 C45 C46 -0.7(8)
C44 C45 C46 C47 0.5(8)
C42 C47 C46 C45 -0.2(8)
C47 C42 B1 C48 98.3(5)
C43 C42 B1 C48 -76.9(6)
C47 C42 B1 C30 -139.9(5)
C43 C42 B1 C30 45.0(6)
C47 C42 B1 C36 -21.9(7)
C43 C42 B1 C36 163.0(4)
C49 C48 B1 C42 174.8(4)
C53 C48 B1 C42 -4.8(6)
C49 C48 B1 C30 55.4(6)
C53 C48 B1 C30 -124.3(5)
C49 C48 B1 C36 -65.2(6)
C53 C48 B1 C36 115.2(5)
C31 C30 B1 C42 -128.3(5)
C35 C30 B1 C42 49.4(6)
C31 C30 B1 C48 -7.9(6)
C35 C30 B1 C48 169.8(4)
C31 C30 B1 C36 113.3(5)
C35 C30 B1 C36 -69.0(6)
C37 C36 B1 C42 126.5(5)
C41 C36 B1 C42 -48.5(6)
C37 C36 B1 C48 6.4(7)
C41 C36 B1 C48 -168.6(4)
C37 C36 B1 C30 -116.1(5)
C41 C36 B1 C30 68.9(6)
